data_4513951
loop_
_publ_author_name
'Pu, Xinghui'
'Hu, Jiefeng'
'Zhao, Yue'
'Shi, Zhuangzhi'

_publ_section_title
;
 Nickel-Catalyzed Decarbonylative Borylation and Silylation of Esters
;
_journal_issue 10
_journal_name_full 'ACS Catalysis'
_journal_page_first 6692
_journal_paper_doi 10.1021/acscatal.6b01956
_journal_volume 6
_journal_year 2016
_chemical_formula_sum 'C40 H55 Cl N4 Ni O0'
_chemical_formula_weight 686.04
_chemical_name_systematic
; 
 ? 
;
_space_group_IT_number 4
_symmetry_cell_setting Monoclinic'
_symmetry_space_group_name_Hall 'P 2yb'
_symmetry_space_group_name_H-M 'P 1 21 1'
_atom_sites_solution_hydrogens geom
_atom_sites_solution_primary direct
_atom_sites_solution_secondary difmap
_audit_creation_method SHELXL-97
_cell_angle_alpha 90.00
_cell_angle_beta 96.216(11)
_cell_angle_gamma 90.00
_cell_formula_units_Z 2
_cell_length_a 9.586(4)
_cell_length_b 12.006(5)
_cell_length_c 18.204(9)
_cell_measurement_reflns_used 3349
_cell_measurement_temperature 296(2)
_cell_measurement_theta_max 26.69
_cell_measurement_theta_min 2.25
_cell_volume 2082.8(16)
_computing_cell_refinement 'Bruker SAINT'
_computing_data_collection 'Bruker APEX2'
_computing_data_reduction 'Bruker SAINT'
_computing_molecular_graphics 'Bruker SHELXTL'
_computing_publication_material 'Bruker SHELXTL'
_computing_structure_refinement 'SHELXL-97 (Sheldrick, 2008)'
_computing_structure_solution 'SHELXS-97 (Sheldrick, 2008)'
_diffrn_ambient_temperature 296(2)
_diffrn_measured_fraction_theta_full 0.990
_diffrn_measured_fraction_theta_max 0.990
_diffrn_measurement_device_type 'Bruker APEX-II CCD'
_diffrn_measurement_method '\f and \w scans'
_diffrn_radiation_monochromator graphite
_diffrn_radiation_source 'fine-focus sealed tube'
_diffrn_radiation_type MoK\a
_diffrn_radiation_wavelength 0.71073
_diffrn_reflns_av_R_equivalents 0.0636
_diffrn_reflns_av_sigmaI/netI 0.1310
_diffrn_reflns_limit_h_max 11
_diffrn_reflns_limit_h_min -8
_diffrn_reflns_limit_k_max 14
_diffrn_reflns_limit_k_min -13
_diffrn_reflns_limit_l_max 12
_diffrn_reflns_limit_l_min -21
_diffrn_reflns_number 8545
_diffrn_reflns_theta_full 25.01
_diffrn_reflns_theta_max 25.01
_diffrn_reflns_theta_min 2.04
_exptl_absorpt_coefficient_mu 0.559
_exptl_absorpt_correction_T_max 0.8869
_exptl_absorpt_correction_T_min 0.8592
_exptl_absorpt_correction_type multi-scan
_exptl_absorpt_process_details sadabs
_exptl_crystal_colour
;
;
_exptl_crystal_density_diffrn 1.094
_exptl_crystal_density_method 'not measured'
_exptl_crystal_description block
_exptl_crystal_F_000 736
_exptl_crystal_size_max 0.28
_exptl_crystal_size_mid 0.26
_exptl_crystal_size_min 0.22
_refine_diff_density_max 0.633
_refine_diff_density_min -0.595
_refine_diff_density_rms 0.079
_refine_ls_abs_structure_details 'Flack H D (1983), Acta Cryst. A39, 876-881'
_refine_ls_abs_structure_Flack 0.15(2)
_refine_ls_extinction_method none
_refine_ls_goodness_of_fit_ref 1.002
_refine_ls_hydrogen_treatment mixed
_refine_ls_matrix_type full
_refine_ls_number_parameters 458
_refine_ls_number_reflns 6555
_refine_ls_number_restraints 121
_refine_ls_restrained_S_all 0.999
_refine_ls_R_factor_all 0.0865
_refine_ls_R_factor_gt 0.0676
_refine_ls_shift/su_max 0.001
_refine_ls_shift/su_mean 0.000
_refine_ls_structure_factor_coef Fsqd
_refine_ls_weighting_details 'calc w=1/[\s^2^(Fo^2^)+(0.0810P)^2^+0.0000P] where P=(Fo^2^+2Fc^2^)/3'
_refine_ls_weighting_scheme calc
_refine_ls_wR_factor_gt 0.1662
_refine_ls_wR_factor_ref 0.1771
_reflns_number_gt 5092
_reflns_number_total 6555
_reflns_threshold_expression >2sigma(I)
_cod_data_source_file cs6b01956_si_003.cif
_cod_data_source_block 20160413szzp2_0m_a_sqd
_cod_depositor_comments 'Adding full bibliography for 4513951--4513952.cif.'
_cod_original_sg_symbol_H-M P2(1)
_cod_database_code 4513951
_platon_squeeze_void_probe_radius 1.20

loop_
_symmetry_equiv_pos_as_xyz
'x, y, z'
'-x, y+1/2, -z'

loop_
_atom_site_label
_atom_site_type_symbol
_atom_site_fract_x
_atom_site_fract_y
_atom_site_fract_z
_atom_site_U_iso_or_equiv
_atom_site_adp_type
_atom_site_occupancy
_atom_site_symmetry_multiplicity
_atom_site_calc_flag
_atom_site_refinement_flags
_atom_site_disorder_assembly
_atom_site_disorder_group
C1 C 0.3419(6) 0.8366(5) 0.8822(4) 0.0326(15) Uani 1 1 d . . .
H1A H 0.2741 0.8333 0.9180 0.039 Uiso 1 1 calc R . .
H1B H 0.2911 0.8485 0.8338 0.039 Uiso 1 1 calc R . .
C2 C 0.4432(8) 0.9350(6) 0.9011(4) 0.0421(18) Uani 1 1 d . . .
H2A H 0.5033 0.9442 0.8620 0.050 Uiso 1 1 calc R . .
H2B H 0.3895 1.0030 0.9044 0.050 Uiso 1 1 calc R . .
C3 C 0.5327(8) 0.9154(6) 0.9737(4) 0.0447(18) Uani 1 1 d . . .
H3A H 0.4734 0.9143 1.0137 0.054 Uiso 1 1 calc R . .
H3B H 0.5992 0.9760 0.9829 0.054 Uiso 1 1 calc R . .
C4 C 0.6134(7) 0.8035(6) 0.9724(4) 0.0401(17) Uani 1 1 d . . .
H4A H 0.6799 0.8074 0.9359 0.048 Uiso 1 1 calc R . .
H4B H 0.6655 0.7906 1.0203 0.048 Uiso 1 1 calc R . .
C5 C 0.5110(6) 0.7064(5) 0.9535(3) 0.0290(14) Uani 1 1 d . . .
H5A H 0.5639 0.6381 0.9501 0.035 Uiso 1 1 calc R . .
H5B H 0.4515 0.6975 0.9930 0.035 Uiso 1 1 calc R . .
C6 C 0.4213(6) 0.7252(5) 0.8824(3) 0.0267(13) Uani 1 1 d . . .
H6 H 0.4848 0.7304 0.8438 0.032 Uiso 1 1 calc R . .
C7 C 0.2190(6) 0.6024(5) 0.9044(3) 0.0285(15) Uani 1 1 d . . .
H7 H 0.1922 0.6394 0.9455 0.034 Uiso 1 1 calc R . .
C8 C 0.1601(7) 0.5085(5) 0.8731(3) 0.0287(15) Uani 1 1 d . . .
H8 H 0.0843 0.4694 0.8880 0.034 Uiso 1 1 calc R . .
C9 C 0.3358(5) 0.5597(6) 0.8058(2) 0.0195(11) Uani 1 1 d . A .
C10 C 0.2107(6) 0.3812(5) 0.7680(3) 0.0250(13) Uani 1 1 d . . .
H10 H 0.2798 0.3806 0.7321 0.030 Uiso 1 1 calc R . .
C11 C 0.2326(7) 0.2771(5) 0.8144(3) 0.0352(16) Uani 1 1 d . . .
H11A H 0.1676 0.2771 0.8517 0.042 Uiso 1 1 calc R . .
H11B H 0.3271 0.2771 0.8395 0.042 Uiso 1 1 calc R . .
C12 C 0.2104(8) 0.1715(6) 0.7676(4) 0.0436(18) Uani 1 1 d . . .
H12A H 0.2833 0.1662 0.7348 0.052 Uiso 1 1 calc R . .
H12B H 0.2179 0.1068 0.7998 0.052 Uiso 1 1 calc R . .
C13 C 0.0689(9) 0.1713(6) 0.7226(5) 0.053(2) Uani 1 1 d . . .
H13A H -0.0042 0.1657 0.7553 0.064 Uiso 1 1 calc R . .
H13B H 0.0616 0.1072 0.6900 0.064 Uiso 1 1 calc R . .
C14 C 0.0482(7) 0.2794(6) 0.6762(4) 0.052(2) Uani 1 1 d . . .
H14A H 0.1162 0.2813 0.6405 0.062 Uiso 1 1 calc R . .
H14B H -0.0448 0.2791 0.6492 0.062 Uiso 1 1 calc R . .
C15 C 0.0652(7) 0.3844(6) 0.7250(4) 0.0373(16) Uani 1 1 d . . .
H15A H 0.0552 0.4507 0.6945 0.045 Uiso 1 1 calc R . .
H15B H -0.0062 0.3859 0.7589 0.045 Uiso 1 1 calc R . .
C16 C 0.7803(7) 0.8092(5) 0.6629(3) 0.0336(15) Uani 1 1 d . . .
H16A H 0.8484 0.7948 0.6283 0.040 Uiso 1 1 calc R . .
H16B H 0.6913 0.8266 0.6346 0.040 Uiso 1 1 calc R . .
C17 C 0.8282(8) 0.9085(6) 0.7110(4) 0.0435(18) Uani 1 1 d . . .
H17A H 0.7534 0.9301 0.7401 0.052 Uiso 1 1 calc R . .
H17B H 0.8466 0.9709 0.6796 0.052 Uiso 1 1 calc R . .
C18 C 0.9608(7) 0.8828(6) 0.7632(4) 0.0394(16) Uani 1 1 d . . .
H18A H 1.0384 0.8684 0.7344 0.047 Uiso 1 1 calc R . .
H18B H 0.9850 0.9467 0.7946 0.047 Uiso 1 1 calc R . .
C19 C 0.9377(7) 0.7830(5) 0.8102(4) 0.0374(16) Uani 1 1 d . . .
H19A H 0.8648 0.7998 0.8415 0.045 Uiso 1 1 calc R . .
H19B H 1.0233 0.7671 0.8419 0.045 Uiso 1 1 calc R . .
C20 C 0.8948(7) 0.6790(5) 0.7630(3) 0.0313(15) Uani 1 1 d . . .
H20A H 0.9713 0.6570 0.7354 0.038 Uiso 1 1 calc R . .
H20B H 0.8749 0.6177 0.7949 0.038 Uiso 1 1 calc R . .
C21 C 0.7637(6) 0.7054(5) 0.7093(3) 0.0308(15) Uani 1 1 d . . .
H21 H 0.6864 0.7195 0.7391 0.037 Uiso 1 1 calc R . .
C22 C 0.6135(6) 0.5387(6) 0.6693(3) 0.0248(14) Uani 1 1 d . A .
C23 C 0.7525(6) 0.4680(5) 0.5863(3) 0.0295(14) Uani 1 1 d . . .
H23 H 0.7866 0.4202 0.5522 0.035 Uiso 1 1 calc R . .
C24 C 0.8110(6) 0.5668(6) 0.6124(3) 0.0281(14) Uani 1 1 d . . .
H24 H 0.8924 0.5999 0.5991 0.034 Uiso 1 1 calc R . .
C25 C 0.5524(6) 0.3489(5) 0.6153(3) 0.0273(14) Uani 1 1 d . . .
H25 H 0.4742 0.3568 0.6454 0.033 Uiso 1 1 calc R . .
C26 C 0.6417(7) 0.2518(6) 0.6466(4) 0.0401(17) Uani 1 1 d . . .
H26A H 0.6742 0.2659 0.6981 0.048 Uiso 1 1 calc R . .
H26B H 0.7232 0.2440 0.6197 0.048 Uiso 1 1 calc R . .
C27 C 0.5542(7) 0.1426(6) 0.6400(4) 0.0483(19) Uani 1 1 d . . .
H27A H 0.6134 0.0803 0.6572 0.058 Uiso 1 1 calc R . .
H27B H 0.4783 0.1478 0.6710 0.058 Uiso 1 1 calc R . .
C28 C 0.4936(8) 0.1222(5) 0.5600(4) 0.048(2) Uani 1 1 d . . .
H28A H 0.5696 0.1114 0.5296 0.057 Uiso 1 1 calc R . .
H28B H 0.4371 0.0550 0.5574 0.057 Uiso 1 1 calc R . .
C29 C 0.4052(8) 0.2183(6) 0.5309(4) 0.049(2) Uani 1 1 d . . .
H29A H 0.3250 0.2254 0.5588 0.059 Uiso 1 1 calc R . .
H29B H 0.3705 0.2047 0.4797 0.059 Uiso 1 1 calc R . .
C30 C 0.4902(7) 0.3271(5) 0.5367(4) 0.0357(16) Uani 1 1 d . . .
H30A H 0.5651 0.3225 0.5050 0.043 Uiso 1 1 calc R . .
H30B H 0.4297 0.3887 0.5197 0.043 Uiso 1 1 calc R . .
C31 C 0.3667(5) 0.6715(4) 0.6749(2) 0.0135(18) Uani 0.60 1 d PGU A 1
C32 C 0.3877(6) 0.7809(5) 0.6985(3) 0.029(5) Uani 0.50 1 d PGU A 1
H32B H 0.4526 0.7967 0.7389 0.035 Uiso 0.50 1 calc PR A 1
C33 C 0.3116(7) 0.8666(4) 0.6618(3) 0.036(3) Uani 0.60 1 d PGU A 1
H33A H 0.3257 0.9398 0.6777 0.043 Uiso 0.60 1 calc PR A 1
C34 C 0.2146(6) 0.8429(3) 0.6014(3) 0.027(2) Uani 0.60 1 d PGU A 1
H34A H 0.1638 0.9003 0.5769 0.033 Uiso 0.60 1 calc PR A 1
C35 C 0.1937(4) 0.7335(3) 0.5778(2) 0.015(3) Uani 0.50 1 d PGU A 1
C36 C 0.2697(4) 0.6478(3) 0.6145(2) 0.0152(18) Uani 0.60 1 d PGU A 1
C37 C 0.2488(6) 0.5384(3) 0.5908(3) 0.020(3) Uani 0.50 1 d PGU A 1
H37A H 0.2996 0.4811 0.6154 0.024 Uiso 0.50 1 calc PR A 1
C38 C 0.1518(6) 0.5148(4) 0.5304(3) 0.032(2) Uani 0.70 1 d PGU A 1
H38A H 0.1378 0.4416 0.5146 0.038 Uiso 0.70 1 calc PR A 1
C39 C 0.0757(5) 0.6005(5) 0.4937(2) 0.034(2) Uani 0.65 1 d PGU A 1
H39A H 0.0109 0.5847 0.4533 0.041 Uiso 0.65 1 calc PR A 1
C40 C 0.0967(5) 0.7099(4) 0.5174(2) 0.016(2) Uani 0.50 1 d PGU A 1
H40A H 0.0458 0.7673 0.4928 0.019 Uiso 0.50 1 calc PR A 1
Cl1 Cl 0.6092(3) 0.4475(3) 0.81783(15) 0.1140(14) Uani 1 1 d . A .
N1 N 0.3277(5) 0.6326(4) 0.8629(3) 0.0250(11) Uani 1 1 d . . .
N2 N 0.2358(5) 0.4822(4) 0.8139(2) 0.0253(11) Uani 1 1 d . . .
N3 N 0.6328(5) 0.4542(4) 0.6213(3) 0.0251(12) Uani 1 1 d . . .
N4 N 0.7242(5) 0.6070(4) 0.6623(3) 0.0249(11) Uani 1 1 d . . .
Ni1 Ni 0.47487(7) 0.55284(6) 0.73694(3) 0.0210(2) Uani 1 1 d . . .
C31' C 0.3361(9) 0.5995(5) 0.6508(5) 0.037(4) Uani 0.40 1 d PGU A 2
C32' C 0.2609(11) 0.5210(5) 0.6065(6) 0.040(4) Uani 0.50 1 d PGU A 2
H32A H 0.2823 0.4457 0.6123 0.048 Uiso 0.50 1 calc PR A 2
C33' C 0.1538(11) 0.5550(7) 0.5537(5) 0.048(5) Uani 0.40 1 d PGU A 2
H33B H 0.1035 0.5025 0.5241 0.058 Uiso 0.40 1 calc PR A 2
C34' C 0.1219(9) 0.6675(8) 0.5452(4) 0.060(6) Uani 0.40 1 d PGU A 2
H34B H 0.0503 0.6903 0.5098 0.072 Uiso 0.40 1 calc PR A 2
C35' C 0.1971(7) 0.7460(6) 0.5895(4) 0.034(4) Uani 0.50 1 d PGU A 2
C36' C 0.3043(7) 0.7120(5) 0.6423(4) 0.035(4) Uani 0.40 1 d PGU A 2
C37' C 0.3795(8) 0.7905(6) 0.6866(5) 0.025(4) Uani 0.50 1 d PGU A 2
H37B H 0.4511 0.7677 0.7219 0.030 Uiso 0.50 1 calc PR A 2
C38' C 0.3476(11) 0.9030(6) 0.6781(6) 0.020(4) Uani 0.30 1 d PGU A 2
H38B H 0.3979 0.9555 0.7077 0.023 Uiso 0.30 1 calc PR A 2
C39' C 0.2405(12) 0.9370(5) 0.6252(7) 0.053(6) Uani 0.35 1 d PGU A 2
H39B H 0.2191 1.0123 0.6195 0.063 Uiso 0.35 1 calc PR A 2
C40' C 0.1653(10) 0.8585(7) 0.5809(6) 0.070(6) Uani 0.50 1 d PGU A 2
H40B H 0.0936 0.8813 0.5456 0.084 Uiso 0.50 1 calc PR A 2

loop_
_atom_site_aniso_label
_atom_site_aniso_U_11
_atom_site_aniso_U_22
_atom_site_aniso_U_33
_atom_site_aniso_U_23
_atom_site_aniso_U_13
_atom_site_aniso_U_12
C1 0.022(3) 0.039(4) 0.037(4) -0.001(3) 0.000(3) 0.002(3)
C2 0.042(4) 0.025(4) 0.059(5) -0.001(3) 0.001(4) -0.004(3)
C3 0.048(5) 0.040(4) 0.046(4) -0.021(3) 0.006(4) -0.012(3)
C4 0.025(4) 0.060(5) 0.033(4) -0.002(3) -0.005(3) -0.003(3)
C5 0.026(3) 0.030(4) 0.031(3) -0.002(3) 0.006(3) 0.000(3)
C6 0.022(3) 0.033(3) 0.025(3) -0.003(3) 0.004(3) -0.007(3)
C7 0.028(4) 0.038(3) 0.021(3) 0.001(3) 0.009(3) 0.007(3)
C8 0.027(4) 0.032(3) 0.030(3) 0.005(3) 0.019(3) -0.003(3)
C9 0.021(3) 0.018(3) 0.018(2) 0.008(3) -0.004(2) -0.004(3)
C10 0.027(3) 0.022(3) 0.026(3) -0.003(2) 0.006(3) -0.005(3)
C11 0.040(4) 0.037(4) 0.026(3) 0.008(3) -0.004(3) 0.000(3)
C12 0.056(5) 0.025(3) 0.053(4) 0.003(3) 0.020(4) -0.004(3)
C13 0.053(5) 0.034(4) 0.075(5) -0.010(4) 0.019(4) -0.013(4)
C14 0.018(4) 0.077(6) 0.059(5) -0.031(4) -0.007(3) -0.009(4)
C15 0.027(4) 0.035(4) 0.051(4) -0.005(3) 0.011(3) -0.002(3)
C16 0.026(4) 0.038(4) 0.035(4) 0.005(3) -0.004(3) -0.002(3)
C17 0.045(4) 0.033(4) 0.052(4) 0.004(3) 0.005(4) -0.012(3)
C18 0.031(4) 0.041(4) 0.047(4) -0.012(3) 0.007(3) -0.009(3)
C19 0.021(3) 0.052(4) 0.038(4) 0.007(3) -0.005(3) -0.008(3)
C20 0.031(4) 0.032(3) 0.030(3) 0.010(3) -0.002(3) -0.010(3)
C21 0.021(3) 0.039(4) 0.033(3) -0.007(3) 0.003(3) -0.003(3)
C22 0.022(3) 0.031(4) 0.022(3) 0.001(3) 0.003(2) -0.005(3)
C23 0.028(4) 0.032(3) 0.029(3) 0.002(3) 0.005(3) 0.006(3)
C24 0.022(3) 0.034(4) 0.031(3) -0.002(3) 0.011(2) 0.002(3)
C25 0.026(3) 0.030(3) 0.028(3) -0.007(3) 0.013(3) 0.000(3)
C26 0.027(4) 0.037(4) 0.057(5) 0.004(3) 0.006(3) 0.003(3)
C27 0.034(4) 0.039(4) 0.075(5) 0.018(4) 0.016(4) 0.007(3)
C28 0.061(5) 0.022(4) 0.065(5) -0.015(3) 0.030(4) -0.009(3)
C29 0.072(6) 0.035(4) 0.039(4) -0.012(3) 0.002(4) -0.019(4)
C30 0.043(4) 0.029(4) 0.036(4) -0.002(3) 0.007(3) -0.002(3)
C31 0.016(4) 0.011(3) 0.015(3) -0.002(3) 0.008(3) 0.003(3)
C32 0.029(6) 0.033(6) 0.025(6) -0.004(4) 0.001(4) 0.001(4)
C33 0.037(5) 0.034(5) 0.038(4) 0.002(4) 0.006(4) -0.002(4)
C34 0.025(4) 0.033(4) 0.025(4) 0.004(3) 0.004(4) 0.002(4)
C35 0.016(5) 0.017(5) 0.014(4) 0.003(4) 0.006(4) 0.001(4)
C36 0.011(3) 0.016(4) 0.018(3) 0.007(3) 0.000(3) -0.006(3)
C37 0.020(5) 0.017(5) 0.023(4) -0.002(4) 0.006(4) -0.004(4)
C38 0.028(4) 0.032(4) 0.037(4) -0.003(3) 0.010(3) 0.004(3)
C39 0.031(4) 0.044(4) 0.026(4) 0.005(3) -0.006(3) -0.001(3)
C40 0.016(4) 0.021(4) 0.012(4) 0.001(3) 0.010(3) -0.002(3)
Cl1 0.098(2) 0.181(3) 0.0721(16) 0.0680(19) 0.0518(16) 0.092(2)
N1 0.024(3) 0.029(3) 0.023(3) 0.001(2) 0.008(2) -0.007(2)
N2 0.030(3) 0.029(3) 0.018(2) -0.002(2) 0.008(2) -0.005(2)
N3 0.021(3) 0.031(3) 0.024(3) -0.007(2) 0.005(2) 0.001(2)
N4 0.018(3) 0.031(3) 0.027(3) 0.005(2) 0.008(2) -0.004(2)
Ni1 0.0171(3) 0.0261(3) 0.0204(3) -0.0001(4) 0.0042(2) -0.0021(4)
C31' 0.037(6) 0.042(6) 0.035(5) -0.006(4) 0.010(4) -0.008(4)
C32' 0.042(6) 0.037(6) 0.040(5) -0.007(4) 0.006(4) -0.005(4)
C33' 0.050(6) 0.044(6) 0.051(6) -0.005(5) 0.008(5) -0.004(5)
C34' 0.060(7) 0.061(7) 0.061(7) 0.006(5) 0.009(5) -0.003(5)
C35' 0.031(6) 0.038(6) 0.035(5) 0.001(4) 0.019(4) 0.008(4)
C36' 0.034(5) 0.041(6) 0.033(5) 0.004(4) 0.014(4) 0.011(4)
C37' 0.029(6) 0.029(6) 0.020(5) 0.005(4) 0.010(4) -0.003(4)
C38' 0.018(6) 0.019(6) 0.022(6) 0.007(4) 0.005(4) -0.007(4)
C39' 0.052(7) 0.053(7) 0.055(7) 0.003(5) 0.012(5) 0.001(5)
C40' 0.069(7) 0.073(7) 0.068(7) 0.005(5) 0.010(5) 0.005(5)

loop_
_atom_type_symbol
_atom_type_description
_atom_type_scat_dispersion_real
_atom_type_scat_dispersion_imag
_atom_type_scat_source
C C 0.0033 0.0016 'International Tables Vol C Tables 4.2.6.8 and 6.1.1.4'
H H 0.0000 0.0000 'International Tables Vol C Tables 4.2.6.8 and 6.1.1.4'
O O 0.0106 0.0060 'International Tables Vol C Tables 4.2.6.8 and 6.1.1.4'
Ni Ni 0.3393 1.1124 'International Tables Vol C Tables 4.2.6.8 and 6.1.1.4'
Cl Cl 0.1484 0.1585 'International Tables Vol C Tables 4.2.6.8 and 6.1.1.4'
N N 0.0061 0.0033 'International Tables Vol C Tables 4.2.6.8 and 6.1.1.4'

loop_
_geom_angle_atom_site_label_1
_geom_angle_atom_site_label_2
_geom_angle_atom_site_label_3
_geom_angle
C6 C1 C2 111.4(5)
C6 C1 H1A 109.3
C2 C1 H1A 109.3
C6 C1 H1B 109.3
C2 C1 H1B 109.3
H1A C1 H1B 108.0
C3 C2 C1 111.1(6)
C3 C2 H2A 109.4
C1 C2 H2A 109.4
C3 C2 H2B 109.4
C1 C2 H2B 109.4
H2A C2 H2B 108.0
C2 C3 C4 110.9(5)
C2 C3 H3A 109.5
C4 C3 H3A 109.5
C2 C3 H3B 109.5
C4 C3 H3B 109.5
H3A C3 H3B 108.0
C5 C4 C3 110.7(5)
C5 C4 H4A 109.5
C3 C4 H4A 109.5
C5 C4 H4B 109.5
C3 C4 H4B 109.5
H4A C4 H4B 108.1
C6 C5 C4 111.9(5)
C6 C5 H5A 109.2
C4 C5 H5A 109.2
C6 C5 H5B 109.2
C4 C5 H5B 109.2
H5A C5 H5B 107.9
N1 C6 C5 112.3(5)
N1 C6 C1 111.9(5)
C5 C6 C1 111.9(5)
N1 C6 H6 106.8
C5 C6 H6 106.8
C1 C6 H6 106.8
C8 C7 N1 106.7(5)
C8 C7 H7 126.6
N1 C7 H7 126.6
C7 C8 N2 106.5(5)
C7 C8 H8 126.7
N2 C8 H8 126.7
N2 C9 N1 104.9(4)
N2 C9 Ni1 126.1(5)
N1 C9 Ni1 128.5(4)
N2 C10 C11 111.1(5)
N2 C10 C15 110.7(5)
C11 C10 C15 111.8(5)
N2 C10 H10 107.7
C11 C10 H10 107.7
C15 C10 H10 107.7
C10 C11 C12 111.9(5)
C10 C11 H11A 109.2
C12 C11 H11A 109.2
C10 C11 H11B 109.2
C12 C11 H11B 109.2
H11A C11 H11B 107.9
C13 C12 C11 111.5(6)
C13 C12 H12A 109.3
C11 C12 H12A 109.3
C13 C12 H12B 109.3
C11 C12 H12B 109.3
H12A C12 H12B 108.0
C12 C13 C14 110.5(6)
C12 C13 H13A 109.5
C14 C13 H13A 109.5
C12 C13 H13B 109.5
C14 C13 H13B 109.5
H13A C13 H13B 108.1
C15 C14 C13 111.8(6)
C15 C14 H14A 109.3
C13 C14 H14A 109.3
C15 C14 H14B 109.3
C13 C14 H14B 109.3
H14A C14 H14B 107.9
C10 C15 C14 108.0(5)
C10 C15 H15A 110.1
C14 C15 H15A 110.1
C10 C15 H15B 110.1
C14 C15 H15B 110.1
H15A C15 H15B 108.4
C17 C16 C21 111.4(5)
C17 C16 H16A 109.3
C21 C16 H16A 109.3
C17 C16 H16B 109.3
C21 C16 H16B 109.3
H16A C16 H16B 108.0
C16 C17 C18 112.2(6)
C16 C17 H17A 109.2
C18 C17 H17A 109.2
C16 C17 H17B 109.2
C18 C17 H17B 109.2
H17A C17 H17B 107.9
C19 C18 C17 110.5(5)
C19 C18 H18A 109.6
C17 C18 H18A 109.6
C19 C18 H18B 109.6
C17 C18 H18B 109.6
H18A C18 H18B 108.1
C18 C19 C20 112.0(5)
C18 C19 H19A 109.2
C20 C19 H19A 109.2
C18 C19 H19B 109.2
C20 C19 H19B 109.2
H19A C19 H19B 107.9
C21 C20 C19 109.7(5)
C21 C20 H20A 109.7
C19 C20 H20A 109.7
C21 C20 H20B 109.7
C19 C20 H20B 109.7
H20A C20 H20B 108.2
N4 C21 C16 111.6(5)
N4 C21 C20 110.0(5)
C16 C21 C20 113.2(5)
N4 C21 H21 107.3
C16 C21 H21 107.3
C20 C21 H21 107.3
N4 C22 N3 103.1(4)
N4 C22 Ni1 127.7(4)
N3 C22 Ni1 129.0(5)
C24 C23 N3 105.8(5)
C24 C23 H23 127.1
N3 C23 H23 127.1
C23 C24 N4 106.0(5)
C23 C24 H24 127.0
N4 C24 H24 127.0
N3 C25 C30 111.5(5)
N3 C25 C26 111.1(5)
C30 C25 C26 111.7(5)
N3 C25 H25 107.4
C30 C25 H25 107.4
C26 C25 H25 107.4
C25 C26 C27 109.9(5)
C25 C26 H26A 109.7
C27 C26 H26A 109.7
C25 C26 H26B 109.7
C27 C26 H26B 109.7
H26A C26 H26B 108.2
C28 C27 C26 110.8(6)
C28 C27 H27A 109.5
C26 C27 H27A 109.5
C28 C27 H27B 109.5
C26 C27 H27B 109.5
H27A C27 H27B 108.1
C29 C28 C27 110.9(5)
C29 C28 H28A 109.5
C27 C28 H28A 109.5
C29 C28 H28B 109.5
C27 C28 H28B 109.5
H28A C28 H28B 108.0
C28 C29 C30 110.8(6)
C28 C29 H29A 109.5
C30 C29 H29A 109.5
C28 C29 H29B 109.5
C30 C29 H29B 109.5
H29A C29 H29B 108.1
C25 C30 C29 111.4(5)
C25 C30 H30A 109.4
C29 C30 H30A 109.4
C25 C30 H30B 109.4
C29 C30 H30B 109.4
H30A C30 H30B 108.0
C32 C31 C36 120.0
C32 C31 Ni1 116.2(2)
C36 C31 Ni1 123.6(2)
C33 C32 C31 120.0
C33 C32 H32B 120.0
C31 C32 H32B 120.0
C32 C33 C34 120.0
C32 C33 H33A 120.0
C34 C33 H33A 120.0
C35 C34 C33 120.0
C35 C34 H34A 120.0
C33 C34 H34A 120.0
C34 C35 C36 120.0
C34 C35 C40 120.0
C36 C35 C40 120.0
C37 C36 C35 120.0
C37 C36 C31 120.0
C35 C36 C31 120.0
C38 C37 C36 120.0
C38 C37 H37A 120.0
C36 C37 H37A 120.0
C37 C38 C39 120.0
C37 C38 H38A 120.0
C39 C38 H38A 120.0
C40 C39 C38 120.0
C40 C39 H39A 120.0
C38 C39 H39A 120.0
C39 C40 C35 120.0
C39 C40 H40A 120.0
C35 C40 H40A 120.0
C9 N1 C7 110.6(5)
C9 N1 C6 126.3(4)
C7 N1 C6 123.0(5)
C9 N2 C8 111.2(5)
C9 N2 C10 125.1(4)
C8 N2 C10 123.7(5)
C22 N3 C23 112.6(5)
C22 N3 C25 125.2(5)
C23 N3 C25 121.4(5)
C22 N4 C24 112.5(5)
C22 N4 C21 125.5(4)
C24 N4 C21 121.5(5)
C22 Ni1 C9 177.3(3)
C22 Ni1 C31' 88.3(3)
C9 Ni1 C31' 92.8(3)
C22 Ni1 C31 93.0(2)
C9 Ni1 C31 89.1(2)
C31' Ni1 C31 28.5(3)
C22 Ni1 Cl1 89.01(19)
C9 Ni1 Cl1 89.18(18)
C31' Ni1 Cl1 161.7(2)
C31 Ni1 Cl1 169.78(17)
C32' C31' C36' 120.0
C32' C31' Ni1 121.2(3)
C36' C31' Ni1 118.3(3)
C31' C32' C33' 120.0
C31' C32' H32A 120.0
C33' C32' H32A 120.0
C34' C33' C32' 120.0
C34' C33' H33B 120.0
C32' C33' H33B 120.0
C33' C34' C35' 120.0
C33' C34' H34B 120.0
C35' C34' H34B 120.0
C36' C35' C34' 120.0
C36' C35' C40' 120.0
C34' C35' C40' 120.0
C35' C36' C37' 120.0
C35' C36' C31' 120.0
C37' C36' C31' 120.0
C38' C37' C36' 120.0
C38' C37' H37B 120.0
C36' C37' H37B 120.0
C37' C38' C39' 120.0
C37' C38' H38B 120.0
C39' C38' H38B 120.0
C40' C39' C38' 120.0
C40' C39' H39B 120.0
C38' C39' H39B 120.0
C39' C40' C35' 120.0
C39' C40' H40B 120.0
C35' C40' H40B 120.0

loop_
_geom_bond_atom_site_label_1
_geom_bond_atom_site_label_2
_geom_bond_distance
C1 C6 1.538(9)
C1 C2 1.544(9)
C1 H1A 0.9700
C1 H1B 0.9700
C2 C3 1.514(10)
C2 H2A 0.9700
C2 H2B 0.9700
C3 C4 1.551(10)
C3 H3A 0.9700
C3 H3B 0.9700
C4 C5 1.539(9)
C4 H4A 0.9700
C4 H4B 0.9700
C5 C6 1.491(9)
C5 H5A 0.9700
C5 H5B 0.9700
C6 N1 1.449(7)
C6 H6 0.9800
C7 C8 1.358(8)
C7 N1 1.400(7)
C7 H7 0.9300
C8 N2 1.398(7)
C8 H8 0.9300
C9 N2 1.357(8)
C9 N1 1.367(8)
C9 Ni1 1.927(5)
C10 N2 1.477(7)
C10 C11 1.510(8)
C10 C15 1.524(9)
C10 H10 0.9800
C11 C12 1.529(9)
C11 H11A 0.9700
C11 H11B 0.9700
C12 C13 1.506(11)
C12 H12A 0.9700
C12 H12B 0.9700
C13 C14 1.549(11)
C13 H13A 0.9700
C13 H13B 0.9700
C14 C15 1.541(9)
C14 H14A 0.9700
C14 H14B 0.9700
C15 H15A 0.9700
C15 H15B 0.9700
C16 C17 1.521(9)
C16 C21 1.524(9)
C16 H16A 0.9700
C16 H16B 0.9700
C17 C18 1.534(10)
C17 H17A 0.9700
C17 H17B 0.9700
C18 C19 1.502(9)
C18 H18A 0.9700
C18 H18B 0.9700
C19 C20 1.546(9)
C19 H19A 0.9700
C19 H19B 0.9700
C20 C21 1.540(9)
C20 H20A 0.9700
C20 H20B 0.9700
C21 N4 1.483(8)
C21 H21 0.9800
C22 N4 1.358(7)
C22 N3 1.365(8)
C22 Ni1 1.914(5)
C23 C24 1.374(9)
C23 N3 1.381(7)
C23 H23 0.9300
C24 N4 1.384(7)
C24 H24 0.9300
C25 N3 1.479(8)
C25 C30 1.511(9)
C25 C26 1.520(9)
C25 H25 0.9800
C26 C27 1.554(9)
C26 H26A 0.9700
C26 H26B 0.9700
C27 C28 1.527(11)
C27 H27A 0.9700
C27 H27B 0.9700
C28 C29 1.494(10)
C28 H28A 0.9700
C28 H28B 0.9700
C29 C30 1.537(9)
C29 H29A 0.9700
C29 H29B 0.9700
C30 H30A 0.9700
C30 H30B 0.9700
C31 C32 1.3900
C31 C36 1.3900
C31 Ni1 2.031(4)
C32 C33 1.3900
C32 H32B 0.9300
C33 C34 1.3900
C33 H33A 0.9300
C34 C35 1.3900
C34 H34A 0.9300
C35 C36 1.3900
C35 C40 1.3900
C36 C37 1.3900
C37 C38 1.3900
C37 H37A 0.9300
C38 C39 1.3900
C38 H38A 0.9300
C39 C40 1.3900
C39 H39A 0.9300
C40 H40A 0.9300
Cl1 Ni1 2.239(3)
Ni1 C31' 2.022(8)
C31' C32' 1.3900
C31' C36' 1.3900
C32' C33' 1.3900
C32' H32A 0.9300
C33' C34' 1.3900
C33' H33B 0.9300
C34' C35' 1.3900
C34' H34B 0.9300
C35' C36' 1.3900
C35' C40' 1.3900
C36' C37' 1.3900
C37' C38' 1.3900
C37' H37B 0.9300
C38' C39' 1.3900
C38' H38B 0.9300
C39' C40' 1.3900
C39' H39B 0.9300
C40' H40B 0.9300

loop_
_geom_torsion_atom_site_label_1
_geom_torsion_atom_site_label_2
_geom_torsion_atom_site_label_3
_geom_torsion_atom_site_label_4
_geom_torsion
C6 C1 C2 C3 -54.7(7)
C1 C2 C3 C4 55.6(8)
C2 C3 C4 C5 -55.8(7)
C3 C4 C5 C6 55.6(7)
C4 C5 C6 N1 178.1(5)
C4 C5 C6 C1 -55.0(6)
C2 C1 C6 N1 -178.6(5)
C2 C1 C6 C5 54.4(7)
N1 C7 C8 N2 1.1(6)
N2 C10 C11 C12 -178.7(5)
C15 C10 C11 C12 57.1(7)
C10 C11 C12 C13 -54.5(7)
C11 C12 C13 C14 53.6(8)
C12 C13 C14 C15 -56.7(8)
N2 C10 C15 C14 177.8(5)
C11 C10 C15 C14 -57.7(7)
C13 C14 C15 C10 57.6(7)
C21 C16 C17 C18 53.2(7)
C16 C17 C18 C19 -56.2(7)
C17 C18 C19 C20 57.7(7)
C18 C19 C20 C21 -55.8(7)
C17 C16 C21 N4 -177.0(5)
C17 C16 C21 C20 -52.3(7)
C19 C20 C21 N4 178.4(4)
C19 C20 C21 C16 52.8(7)
N3 C23 C24 N4 0.6(6)
N3 C25 C26 C27 179.6(5)
C30 C25 C26 C27 -55.1(7)
C25 C26 C27 C28 55.6(7)
C26 C27 C28 C29 -57.4(8)
C27 C28 C29 C30 57.2(7)
N3 C25 C30 C29 -179.3(5)
C26 C25 C30 C29 55.7(7)
C28 C29 C30 C25 -56.4(7)
C36 C31 C32 C33 0.0
Ni1 C31 C32 C33 -176.2(3)
C31 C32 C33 C34 0.0
C32 C33 C34 C35 0.0
C33 C34 C35 C36 0.0
C33 C34 C35 C40 180.0
C34 C35 C36 C37 180.0
C40 C35 C36 C37 0.0
C34 C35 C36 C31 0.0
C40 C35 C36 C31 180.0
C32 C31 C36 C37 180.0
Ni1 C31 C36 C37 -4.1(4)
C32 C31 C36 C35 0.0
Ni1 C31 C36 C35 175.9(4)
C35 C36 C37 C38 0.0
C31 C36 C37 C38 180.0
C36 C37 C38 C39 0.0
C37 C38 C39 C40 0.0
C38 C39 C40 C35 0.0
C34 C35 C40 C39 180.0
C36 C35 C40 C39 0.0
N2 C9 N1 C7 -2.4(6)
Ni1 C9 N1 C7 -173.8(4)
N2 C9 N1 C6 174.2(5)
Ni1 C9 N1 C6 2.7(9)
C8 C7 N1 C9 0.8(6)
C8 C7 N1 C6 -175.9(5)
C5 C6 N1 C9 -110.7(6)
C1 C6 N1 C9 122.5(6)
C5 C6 N1 C7 65.5(7)
C1 C6 N1 C7 -61.3(7)
N1 C9 N2 C8 3.1(6)
Ni1 C9 N2 C8 174.8(4)
N1 C9 N2 C10 -175.5(5)
Ni1 C9 N2 C10 -3.8(8)
C7 C8 N2 C9 -2.7(6)
C7 C8 N2 C10 176.0(5)
C11 C10 N2 C9 118.6(6)
C15 C10 N2 C9 -116.5(6)
C11 C10 N2 C8 -59.8(7)
C15 C10 N2 C8 65.0(7)
N4 C22 N3 C23 1.1(7)
Ni1 C22 N3 C23 -174.1(4)
N4 C22 N3 C25 170.6(5)
Ni1 C22 N3 C25 -4.5(9)
C24 C23 N3 C22 -1.1(7)
C24 C23 N3 C25 -171.1(5)
C30 C25 N3 C22 126.9(6)
C26 C25 N3 C22 -107.7(6)
C30 C25 N3 C23 -64.4(7)
C26 C25 N3 C23 61.0(7)
N3 C22 N4 C24 -0.7(7)
Ni1 C22 N4 C24 174.5(4)
N3 C22 N4 C21 -172.1(5)
Ni1 C22 N4 C21 3.1(9)
C23 C24 N4 C22 0.1(7)
C23 C24 N4 C21 171.9(5)
C16 C21 N4 C22 -127.6(6)
C20 C21 N4 C22 105.9(6)
C16 C21 N4 C24 61.6(7)
C20 C21 N4 C24 -64.8(7)
N4 C22 Ni1 C9 -138(5)
N3 C22 Ni1 C9 36(5)
N4 C22 Ni1 C31' 107.1(6)
N3 C22 Ni1 C31' -78.9(6)
N4 C22 Ni1 C31 79.0(6)
N3 C22 Ni1 C31 -107.0(6)
N4 C22 Ni1 Cl1 -91.0(5)
N3 C22 Ni1 Cl1 83.0(6)
N2 C9 Ni1 C22 -37(5)
N1 C9 Ni1 C22 133(5)
N2 C9 Ni1 C31' 78.0(5)
N1 C9 Ni1 C31' -112.2(5)
N2 C9 Ni1 C31 106.3(5)
N1 C9 Ni1 C31 -83.9(5)
N2 C9 Ni1 Cl1 -83.8(5)
N1 C9 Ni1 Cl1 86.0(5)
C32 C31 Ni1 C22 -101.1(3)
C36 C31 Ni1 C22 82.8(3)
C32 C31 Ni1 C9 80.5(3)
C36 C31 Ni1 C9 -95.6(3)
C32 C31 Ni1 C31' 178.1(8)
C36 C31 Ni1 C31' 2.0(6)
C32 C31 Ni1 Cl1 0.1(10)
C36 C31 Ni1 Cl1 -175.9(8)
C22 Ni1 C31' C32' 85.6(4)
C9 Ni1 C31' C32' -91.9(4)
C31 Ni1 C31' C32' -174.9(9)
Cl1 Ni1 C31' C32' 4.0(10)
C22 Ni1 C31' C36' -102.4(4)
C9 Ni1 C31' C36' 80.1(4)
C31 Ni1 C31' C36' -2.8(5)
Cl1 Ni1 C31' C36' 176.0(5)
C36' C31' C32' C33' 0.0
Ni1 C31' C32' C33' 171.9(6)
C31' C32' C33' C34' 0.0
C32' C33' C34' C35' 0.0
C33' C34' C35' C36' 0.0
C33' C34' C35' C40' 180.0
C34' C35' C36' C37' 180.0
C40' C35' C36' C37' 0.0
C34' C35' C36' C31' 0.0
C40' C35' C36' C31' 180.0
C32' C31' C36' C35' 0.0
Ni1 C31' C36' C35' -172.1(5)
C32' C31' C36' C37' 180.0
Ni1 C31' C36' C37' 7.9(5)
C35' C36' C37' C38' 0.0
C31' C36' C37' C38' 180.0
C36' C37' C38' C39' 0.0
C37' C38' C39' C40' 0.0
C38' C39' C40' C35' 0.0
C36' C35' C40' C39' 0.0
C34' C35' C40' C39' 180.0

loop_
_platon_squeeze_void_nr
_platon_squeeze_void_average_x
_platon_squeeze_void_average_y
_platon_squeeze_void_average_z
_platon_squeeze_void_volume
_platon_squeeze_void_count_electrons
_platon_squeeze_void_content
1 0.000 -0.041 1.000 346 108 ' '
